data_4328104
loop_
_publ_author_name
'Stephen A. DiFranco'
'Nicholas A. Maciulis'
'Richard J. Staples'
'Rami J. Batrice'
'Aaron L. Odom'

_publ_section_title
;
 Evaluation of Donor and Steric Properties of Anionic Ligands on High
 Valent Transition Metals
;
_journal_name_full 'Inorganic Chemistry'
_journal_page_first 1187
_journal_page_last 1200
_journal_paper_doi 10.1021/ic202524r
_journal_volume 51
_journal_year 2012
_chemical_formula_moiety 'C22 H41 Cr N3 O'
_chemical_formula_sum 'C22 H41 Cr N3 O'
_chemical_formula_weight 415.58
_space_group_IT_number 62
_symmetry_cell_setting orthorhombic
_symmetry_Int_Tables_number 62
_symmetry_space_group_name_Hall '-P 2ac 2n'
_symmetry_space_group_name_H-M 'P n m a'
_atom_sites_solution_hydrogens difmap
_atom_sites_solution_primary direct
_atom_sites_solution_secondary difmap
_audit_creation_method SHELXL-97
_cell_angle_alpha 90.00
_cell_angle_beta 90.00
_cell_angle_gamma 90.00
_cell_formula_units_Z 4
_cell_length_a 8.5198(5)
_cell_length_b 13.4737(8)
_cell_length_c 21.4888(14)
_cell_measurement_reflns_used 6593
_cell_measurement_temperature 173(2)
_cell_measurement_theta_max 25.17
_cell_measurement_theta_min 2.39
_cell_volume 2466.8(3)
_computing_cell_refinement 'APEX2 (BRUKER, V2008.5-0, 2006)'
_computing_data_collection 'COSMO (BRUKER, V1.58, 2006)'
_computing_data_reduction 'SAINT (BRUKER, V7.34A, 2006)'
_computing_molecular_graphics 'SHELXTL (Sheldrick, Acta Cryst. A64 2008, 112-122)'
_computing_publication_material 'SHELXTL (Sheldrick, Acta Cryst. A64 2008, 112-122)'
_computing_structure_refinement 'SHELXL (Sheldrick, Acta Cryst. A64 2008, 112-122)'
_computing_structure_solution 'SHELXS (Sheldrick, Acta Cryst. A64 2008, 112-122)'
_diffrn_ambient_temperature 173(2)
_diffrn_detector_area_resol_mean 836.6
_diffrn_measured_fraction_theta_full 1.000
_diffrn_measured_fraction_theta_max 1.000
_diffrn_measurement_device_type 'Bruker APEX-II CCD'
_diffrn_measurement_method '\w,and/f 0.5 deg'
_diffrn_radiation_monochromator graphite
_diffrn_radiation_probe x-ray
_diffrn_radiation_type MoK\a
_diffrn_radiation_wavelength 0.71073
_diffrn_reflns_av_R_equivalents 0.0385
_diffrn_reflns_av_sigmaI/netI 0.0221
_diffrn_reflns_limit_h_max 10
_diffrn_reflns_limit_h_min -10
_diffrn_reflns_limit_k_max 16
_diffrn_reflns_limit_k_min -16
_diffrn_reflns_limit_l_max 24
_diffrn_reflns_limit_l_min -25
_diffrn_reflns_number 17308
_diffrn_reflns_theta_full 25.00
_diffrn_reflns_theta_max 25.34
_diffrn_reflns_theta_min 1.78
_diffrn_source 'fine-focus sealed tube'
_exptl_absorpt_coefficient_mu 0.478
_exptl_absorpt_correction_T_max 0.9231
_exptl_absorpt_correction_T_min 0.8171
_exptl_absorpt_correction_type multi-scan
_exptl_absorpt_process_details SADABS
_exptl_crystal_colour red
_exptl_crystal_density_diffrn 1.119
_exptl_crystal_description Plates
_exptl_crystal_F_000 904
_exptl_crystal_size_max 0.44
_exptl_crystal_size_mid 0.37
_exptl_crystal_size_min 0.17
_refine_diff_density_max 0.375
_refine_diff_density_min -0.270
_refine_diff_density_rms 0.042
_refine_ls_extinction_method none
_refine_ls_goodness_of_fit_ref 1.051
_refine_ls_hydrogen_treatment refall
_refine_ls_matrix_type full
_refine_ls_number_parameters 154
_refine_ls_number_reflns 2363
_refine_ls_number_restraints 4
_refine_ls_restrained_S_all 1.063
_refine_ls_R_factor_all 0.0493
_refine_ls_R_factor_gt 0.0377
_refine_ls_shift/su_max 0.000
_refine_ls_shift/su_mean 0.000
_refine_ls_structure_factor_coef Fsqd
_refine_ls_weighting_details 'calc w=1/[\s^2^(Fo^2^)+(0.0507P)^2^+1.0476P] where P=(Fo^2^+2Fc^2^)/3'
_refine_ls_weighting_scheme calc
_refine_ls_wR_factor_gt 0.0981
_refine_ls_wR_factor_ref 0.1054
_reflns_number_gt 1921
_reflns_number_total 2363
_reflns_threshold_expression >2sigma(I)
_cod_data_source_file ic202524r_si_003_30.cif
_cod_data_source_block pnma_wm
_cod_database_code 4328104

loop_
_symmetry_equiv_pos_as_xyz
'x, y, z'
'-x+1/2, -y, z+1/2'
'x+1/2, -y+1/2, -z+1/2'
'-x, y+1/2, -z'
'-x, -y, -z'
'x-1/2, y, -z-1/2'
'-x-1/2, y-1/2, z-1/2'
'x, -y-1/2, z'

loop_
_atom_site_label
_atom_site_type_symbol
_atom_site_fract_x
_atom_site_fract_y
_atom_site_fract_z
_atom_site_U_iso_or_equiv
_atom_site_adp_type
_atom_site_occupancy
_atom_site_symmetry_multiplicity
_atom_site_calc_flag
_atom_site_refinement_flags
_atom_site_disorder_assembly
_atom_site_disorder_group
Cr1 Cr -0.04253(6) 0.7500 0.90739(2) 0.03278(18) Uani 0.9300(13) 2 d SPD . 1
O1 O 0.0003(2) 0.7500 0.99059(9) 0.0416(5) Uani 0.9300(13) 2 d SP . 1
N1 N 0.1034(3) 0.7500 0.86550(12) 0.0462(7) Uani 0.9300(13) 2 d SPD . 1
N2 N -0.1424(2) 0.63559(12) 0.88972(8) 0.0371(4) Uani 0.9300(13) 1 d P . 1
C22 C -0.1057(3) 0.55863(19) 0.84116(12) 0.0581(7) Uani 0.9300(13) 1 d P . 1
H22 H -0.1849 0.5042 0.8450 0.070 Uiso 0.9300(13) 1 calc PR . 1
C221 C 0.0577(4) 0.5137(2) 0.85273(16) 0.0805(10) Uani 0.9300(13) 1 d P . 1
H22A H 0.1376 0.5656 0.8488 0.121 Uiso 0.9300(13) 1 d PR . 1
H22B H 0.0777 0.4614 0.8220 0.121 Uiso 0.9300(13) 1 d PR . 1
H22C H 0.0617 0.4854 0.8947 0.121 Uiso 0.9300(13) 1 d PR . 1
C222 C -0.1199(4) 0.6025(2) 0.77672(11) 0.0690(8) Uani 0.9300(13) 1 d P . 1
H22D H -0.2244 0.6318 0.7716 0.103 Uiso 0.9300(13) 1 d PR . 1
H22E H -0.1048 0.5502 0.7456 0.103 Uiso 0.9300(13) 1 d PR . 1
H22F H -0.0398 0.6539 0.7711 0.103 Uiso 0.9300(13) 1 d PR . 1
C21 C -0.2812(3) 0.61418(17) 0.92778(12) 0.0491(6) Uani 0.9300(13) 1 d P . 1
H21 H -0.2952 0.6724 0.9561 0.059 Uiso 0.9300(13) 1 calc PR . 1
C211 C -0.2505(4) 0.5228(2) 0.97051(16) 0.0868(11) Uani 0.9300(13) 1 d P . 1
H21A H -0.2339 0.4641 0.9444 0.130 Uiso 0.9300(13) 1 d PR . 1
H21B H -0.3417 0.5121 0.9975 0.130 Uiso 0.9300(13) 1 d PR . 1
H21C H -0.1572 0.5343 0.9962 0.130 Uiso 0.9300(13) 1 d PR . 1
C212 C -0.4298(3) 0.6066(2) 0.89012(15) 0.0708(8) Uani 0.9300(13) 1 d P . 1
H21D H -0.4410 0.6653 0.8636 0.106 Uiso 0.9300(13) 1 d PR . 1
H21E H -0.5198 0.6021 0.9184 0.106 Uiso 0.9300(13) 1 d PR . 1
H21F H -0.4255 0.5470 0.8640 0.106 Uiso 0.9300(13) 1 d PR . 1
C1 C 0.1297(3) 0.7500 1.02771(13) 0.0372(6) Uani 1 2 d S . .
C2 C 0.2803(4) 0.7500 1.00450(13) 0.0453(7) Uani 1 2 d S . .
H2 H 0.2972 0.7500 0.9608 0.054 Uiso 0.50 1 calc PR A 2
C3 C 0.4096(4) 0.7500 1.04554(14) 0.0454(7) Uani 1 2 d S . .
H3 H 0.5130 0.7500 1.0290 0.054 Uiso 1 2 calc SR . .
C4 C 0.3892(3) 0.7500 1.10933(12) 0.0341(6) Uani 1 2 d S . .
C5 C 0.2354(3) 0.7500 1.12988(14) 0.0503(8) Uani 1 2 d S . .
H5 H 0.2166 0.7500 1.1735 0.060 Uiso 1 2 calc SR . .
C6 C 0.1086(4) 0.7500 1.09058(14) 0.0553(9) Uani 1 2 d S . .
H6 H 0.0054 0.7500 1.1073 0.066 Uiso 1 2 calc SR . .
C7 C 0.5259(3) 0.7500 1.15550(14) 0.0442(7) Uani 1 2 d SD . .
C8A C 0.4905(12) 0.8235(7) 1.2082(4) 0.087(3) Uani 0.50 1 d PD . 1
H8A1 H 0.4000 0.8018 1.2328 0.130 Uiso 0.50 1 d PR . 1
H8A2 H 0.4682 0.8885 1.1897 0.130 Uiso 0.50 1 d PR . 1
H8A3 H 0.5829 0.8286 1.2351 0.130 Uiso 0.50 1 d PR . 1
C9A C 0.6732(7) 0.7062(7) 1.1248(3) 0.130(6) Uani 0.50 1 d PD . 1
H9AA H 0.7585 0.7064 1.1540 0.195 Uiso 0.50 1 d PR . 1
H9AB H 0.6545 0.6396 1.1108 0.195 Uiso 0.50 1 d PR . 1
H9AC H 0.6993 0.7500 1.0899 0.195 Uiso 1 2 d SR . 1
C8B C 0.5566(15) 0.8466(6) 1.1802(6) 0.136(7) Uani 0.50 1 d PD . 2
H8B1 H 0.6233 0.8419 1.2172 0.204 Uiso 0.50 1 d PR . 2
H8B2 H 0.4582 0.8800 1.1910 0.204 Uiso 0.50 1 d PR . 2
H8B3 H 0.6112 0.8846 1.1479 0.204 Uiso 0.50 1 d PR . 2
Cr1B Cr -0.1020(7) 0.7500 0.9291(2) 0.03278(18) Uani 0.0700(13) 2 d SPD . 2
O1B O 0.1047 0.7500 0.9502 0.012 Uani 0.07 2 d SP . 2
N1B N -0.2174 0.7500 0.9837 0.046 Uani 0.07 2 d SPD . 2
N2B N -0.1355 0.6154 0.8815 0.025 Uani 0.07 1 d P . 2
C21X C -0.2681 0.5492 0.9125 0.034 Uani 0.07 1 d P . 2
H21X H -0.2672 0.4849 0.8893 0.041 Uiso 0.0700(13) 1 calc PR . 2
C21Y C -0.2700 0.5307 0.9589 0.040 Uani 0.07 1 d P . 2
H21G H -0.2048 0.5775 0.9823 0.060 Uiso 0.0700(13) 1 d PR . 2
H21H H -0.2287 0.4633 0.9642 0.060 Uiso 0.0700(13) 1 d PR . 2
H21I H -0.3781 0.5335 0.9743 0.060 Uiso 0.0700(13) 1 d PR . 2
C21Z C -0.4660 0.6003 0.9023 0.013 Uani 0.07 1 d P . 2
H21J H -0.5088 0.5782 0.8623 0.019 Uiso 0.0700(13) 1 d PR . 2
H21K H -0.4611 0.6729 0.9030 0.019 Uiso 0.0700(13) 1 d PR . 2
H21L H -0.5339 0.5770 0.9361 0.019 Uiso 0.0700(13) 1 d PR . 2
C22X C -0.0457 0.6154 0.8399 0.071 Uani 0.07 1 d P . 2
H22X H 0.0312 0.6714 0.8419 0.085 Uiso 0.0700(13) 1 calc PR . 2
C22Y C -0.1325 0.5951 0.7563 0.210 Uani 0.07 1 d P . 2
H22G H -0.0467 0.5919 0.7260 0.315 Uiso 0.0700(13) 1 d PR . 2
H22H H -0.2024 0.6504 0.7458 0.315 Uiso 0.0700(13) 1 d PR . 2
H22I H -0.1918 0.5328 0.7553 0.315 Uiso 0.0700(13) 1 d PR . 2
C22Z C 0.0319 0.5129 0.8459 0.014 Uani 0.07 1 d P . 2
H22J H -0.0485 0.4629 0.8550 0.021 Uiso 0.0700(13) 1 d PR . 2
H22K H 0.1090 0.5142 0.8797 0.021 Uiso 0.0700(13) 1 d PR . 2
H22L H 0.0847 0.4960 0.8068 0.021 Uiso 0.0700(13) 1 d PR . 2

loop_
_atom_site_aniso_label
_atom_site_aniso_U_11
_atom_site_aniso_U_22
_atom_site_aniso_U_33
_atom_site_aniso_U_23
_atom_site_aniso_U_13
_atom_site_aniso_U_12
Cr1 0.0330(3) 0.0367(3) 0.0286(3) 0.000 -0.0004(2) 0.000
O1 0.0317(11) 0.0620(14) 0.0310(11) 0.000 -0.0012(8) 0.000
N1 0.0391(15) 0.0611(18) 0.0386(14) 0.000 0.0051(12) 0.000
N2 0.0441(10) 0.0300(9) 0.0372(9) -0.0076(7) 0.0050(8) 0.0038(8)
C22 0.0663(17) 0.0480(14) 0.0599(16) -0.0220(12) 0.0084(13) 0.0074(13)
C221 0.089(2) 0.071(2) 0.082(2) -0.0173(16) 0.0098(18) 0.0376(18)
C222 0.086(2) 0.082(2) 0.0398(14) -0.0282(14) -0.0024(14) 0.0137(17)
C21 0.0534(15) 0.0358(12) 0.0580(15) -0.0048(11) 0.0141(12) -0.0071(10)
C211 0.107(3) 0.0605(19) 0.093(2) 0.0326(17) 0.030(2) -0.0004(18)
C212 0.0469(15) 0.0677(19) 0.098(2) -0.0214(17) 0.0131(15) -0.0192(14)
C1 0.0331(15) 0.0342(14) 0.0443(16) 0.000 -0.0034(13) 0.000
C2 0.059(2) 0.0482(17) 0.0290(15) 0.000 0.0004(13) 0.000
C3 0.0396(16) 0.0550(18) 0.0415(17) 0.000 0.0076(13) 0.000
C4 0.0321(14) 0.0337(14) 0.0364(14) 0.000 -0.0019(12) 0.000
C5 0.0374(17) 0.077(2) 0.0362(17) 0.000 0.0010(13) 0.000
C6 0.0321(16) 0.088(3) 0.0464(19) 0.000 0.0019(14) 0.000
C7 0.0353(16) 0.0502(18) 0.0470(17) 0.000 -0.0125(13) 0.000
C8A 0.087(6) 0.095(8) 0.078(5) -0.048(5) -0.048(4) 0.028(5)
C9A 0.046(3) 0.262(17) 0.082(4) -0.008(5) -0.018(3) 0.063(5)
C8B 0.165(14) 0.036(3) 0.207(15) 0.007(6) -0.147(11) -0.017(5)
Cr1B 0.0330(3) 0.0367(3) 0.0286(3) 0.000 -0.0004(2) 0.000
O1B 0.012 0.012 0.012 0.000 0.000 0.000
N1B 0.039 0.061 0.039 0.000 0.005 0.000
N2B 0.025 0.025 0.025 0.000 0.000 0.000
C21X 0.034 0.034 0.034 0.000 0.000 0.000
C21Y 0.040 0.040 0.040 0.000 0.000 0.000
C21Z 0.013 0.013 0.013 0.000 0.000 0.000
C22X 0.071 0.071 0.071 0.000 0.000 0.000
C22Y 0.210 0.210 0.210 0.000 0.000 0.000
C22Z 0.014 0.014 0.014 0.000 0.000 0.000

loop_
_atom_type_symbol
_atom_type_description
_atom_type_scat_dispersion_real
_atom_type_scat_dispersion_imag
_atom_type_scat_source
C C 0.0033 0.0016 'International Tables Vol C Tables 4.2.6.8 and 6.1.1.4'
H H 0.0000 0.0000 'International Tables Vol C Tables 4.2.6.8 and 6.1.1.4'
Cr Cr 0.3209 0.6236 'International Tables Vol C Tables 4.2.6.8 and 6.1.1.4'
N N 0.0061 0.0033 'International Tables Vol C Tables 4.2.6.8 and 6.1.1.4'
O O 0.0106 0.0060 'International Tables Vol C Tables 4.2.6.8 and 6.1.1.4'

loop_
_geom_angle_atom_site_label_1
_geom_angle_atom_site_label_2
_geom_angle_atom_site_label_3
_geom_angle
_geom_angle_site_symmetry_1
_geom_angle_site_symmetry_3
N1 Cr1 N2 105.01(7) . 8_575
N1 Cr1 N2 105.01(7) . .
N2 Cr1 N2 117.71(11) 8_575 .
N1 Cr1 O1 114.37(12) . .
N2 Cr1 O1 107.51(6) 8_575 .
N2 Cr1 O1 107.52(6) . .
C1 O1 Cr1 137.43(19) . .
C21 N2 C22 114.78(18) . .
C21 N2 Cr1 115.57(13) . .
C22 N2 Cr1 129.65(16) . .
N2 C22 C222 110.5(2) . .
N2 C22 C221 110.3(2) . .
C222 C22 C221 112.0(2) . .
N2 C22 H22 108.0 . .
C222 C22 H22 108.0 . .
C221 C22 H22 108.0 . .
N2 C22 H22J 123.8 . .
C222 C22 H22J 125.4 . .
C221 C22 H22J 45.0 . .
H22 C22 H22J 62.9 . .
C22 C221 H22A 109.5 . .
C22 C221 H22B 109.4 . .
H22A C221 H22B 109.5 . .
C22 C221 H22C 109.5 . .
H22A C221 H22C 109.5 . .
H22B C221 H22C 109.5 . .
C22 C221 H22J 61.5 . .
H22A C221 H22J 171.0 . .
H22B C221 H22J 74.6 . .
H22C C221 H22J 75.7 . .
C22 C221 H22K 132.1 . .
H22A C221 H22K 69.1 . .
H22B C221 H22K 116.1 . .
H22C C221 H22K 41.3 . .
H22J C221 H22K 116.8 . .
C22 C221 H22L 97.8 . .
H22A C221 H22L 85.8 . .
H22B C221 H22L 32.8 . .
H22C C221 H22L 140.9 . .
H22J C221 H22L 94.5 . .
H22K C221 H22L 128.8 . .
C22 C222 H22D 109.4 . .
C22 C222 H22E 109.4 . .
H22D C222 H22E 109.5 . .
C22 C222 H22F 109.5 . .
H22D C222 H22F 109.5 . .
H22E C222 H22F 109.5 . .
C22 C222 H22G 135.0 . .
H22D C222 H22G 113.4 . .
H22E C222 H22G 42.8 . .
H22F C222 H22G 68.3 . .
C22 C222 H22H 142.2 . .
H22D C222 H22H 33.3 . .
H22E C222 H22H 95.1 . .
H22F C222 H22H 87.5 . .
H22G C222 H22H 82.4 . .
C22 C222 H22I 94.9 . .
H22D C222 H22I 79.1 . .
H22E C222 H22I 41.4 . .
H22F C222 H22I 148.5 . .
H22G C222 H22I 80.5 . .
H22H C222 H22I 84.7 . .
N2 C21 C212 113.1(2) . .
N2 C21 C211 110.4(2) . .
C212 C21 C211 113.8(2) . .
N2 C21 H21 106.3 . .
C212 C21 H21 106.3 . .
C211 C21 H21 106.3 . .
N2 C21 H21G 99.1 . .
C212 C21 H21G 143.2 . .
C211 C21 H21G 33.6 . .
H21 C21 H21G 80.0 . .
C21 C211 H21A 109.0 . .
C21 C211 H21B 109.4 . .
H21A C211 H21B 109.5 . .
C21 C211 H21C 110.1 . .
H21A C211 H21C 109.5 . .
H21B C211 H21C 109.5 . .
C21 C211 H21G 65.1 . .
H21A C211 H21G 141.8 . .
H21B C211 H21G 107.9 . .
H21C C211 H21G 48.7 . .
C21 C211 H21H 134.6 . .
H21A C211 H21H 25.7 . .
H21B C211 H21H 97.4 . .
H21C C211 H21H 93.6 . .
H21G C211 H21H 139.6 . .
C21 C211 H21I 76.9 . .
H21A C211 H21I 106.9 . .
H21B C211 H21I 36.0 . .
H21C C211 H21I 137.6 . .
H21G C211 H21I 108.0 . .
H21H C211 H21I 111.0 . .
C21 C212 H21D 109.8 . .
C21 C212 H21E 109.2 . .
H21D C212 H21E 109.5 . .
C21 C212 H21F 109.4 . .
H21D C212 H21F 109.5 . .
H21E C212 H21F 109.5 . .
C21 C212 H21J 159.0 . .
H21D C212 H21J 83.8 . .
H21E C212 H21J 79.5 . .
H21F C212 H21J 49.9 . .
C21 C212 H21K 90.9 . .
H21D C212 H21K 52.8 . .
H21E C212 H21K 70.5 . .
H21F C212 H21K 157.8 . .
H21J C212 H21K 110.1 . .
C21 C212 H21L 100.1 . .
H21D C212 H21L 125.7 . .
H21E C212 H21L 16.3 . .
H21F C212 H21L 101.3 . .
H21J C212 H21L 83.3 . .
H21K C212 H21L 83.5 . .
O1 C1 C6 118.3(3) . .
O1 C1 C2 122.9(3) . .
C6 C1 C2 118.8(3) . .
O1 C1 O1B 46.83(12) . .
C6 C1 O1B 165.2(3) . .
C2 C1 O1B 76.05(19) . .
C1 C2 C3 120.1(3) . .
C1 C2 O1B 59.17(17) . .
C3 C2 O1B 179.3(2) . .
C1 C2 H2 120.0 . .
C3 C2 H2 120.0 . .
O1B C2 H2 60.8 . .
C4 C3 C2 121.4(3) . .
C4 C3 H3 119.3 . .
C2 C3 H3 119.3 . .
C3 C4 C5 115.9(3) . .
C3 C4 C7 123.2(3) . .
C5 C4 C7 121.0(3) . .
C6 C5 C4 123.3(3) . .
C6 C5 H5 118.3 . .
C4 C5 H5 118.3 . .
C1 C6 C5 120.5(3) . .
C1 C6 H6 119.8 . .
C5 C6 H6 119.8 . .
C8B C7 C8B 131.2(9) . 8_575
C8B C7 C4 112.3(5) . .
C8B C7 C4 112.3(5) 8_575 .
C8B C7 C8A 34.3(6) . .
C8B C7 C8A 110.5(7) 8_575 .
C4 C7 C8A 109.2(4) . .
C8B C7 C8A 110.5(7) . 8_575
C8B C7 C8A 34.3(6) 8_575 8_575
C4 C7 C8A 109.2(4) . 8_575
C8A C7 C8A 80.5(8) . 8_575
C8B C7 C9A 111.1(7) . .
C8B C7 C9A 70.1(6) 8_575 .
C4 C7 C9A 110.1(3) . .
C8A C7 C9A 136.5(5) . .
C8A C7 C9A 103.2(5) 8_575 .
C8B C7 C9A 70.1(6) . 8_575
C8B C7 C9A 111.1(7) 8_575 8_575
C4 C7 C9A 110.1(3) . 8_575
C8A C7 C9A 103.3(5) . 8_575
C8A C7 C9A 136.5(5) 8_575 8_575
C9A C7 C9A 45.2(8) . 8_575
C7 C8A C8A 49.8(4) . 8_575
C7 C8A H8A1 111.1 . .
C8A C8A H8A1 72.6 8_575 .
C7 C8A H8A2 108.4 . .
C8A C8A H8A2 153.3 8_575 .
H8A1 C8A H8A2 109.5 . .
C7 C8A H8A3 108.9 . .
C8A C8A H8A3 94.0 8_575 .
H8A1 C8A H8A3 109.5 . .
H8A2 C8A H8A3 109.5 . .
C7 C8A H8B1 93.9 . .
C8A C8A H8B1 102.1 8_575 .
H8A1 C8A H8B1 137.0 . .
H8A2 C8A H8B1 93.8 . .
H8A3 C8A H8B1 27.6 . .
C7 C8A H8B2 107.9 . .
C8A C8A H8B2 148.9 8_575 .
H8A1 C8A H8B2 103.6 . .
H8A2 C8A H8B2 7.0 . .
H8A3 C8A H8B2 115.7 . .
H8B1 C8A H8B2 100.7 . .
C9A C9A C7 67.4(4) 8_575 .
C9A C9A H9AA 89.8 8_575 .
C7 C9A H9AA 109.7 . .
C9A C9A H9AB 159.2 8_575 .
C7 C9A H9AB 111.0 . .
H9AA C9A H9AB 109.5 . .
C9A C9A H9AC 53.0 8_575 .
C7 C9A H9AC 106.4 . .
H9AA C9A H9AC 109.0 . .
H9AB C9A H9AC 111.1 . .
C7 C8B H8A2 118.0 . .
C7 C8B H8A3 102.2 . .
H8A2 C8B H8A3 93.1 . .
C7 C8B H8B1 110.4 . .
H8A2 C8B H8B1 108.6 . .
H8A3 C8B H8B1 25.8 . .
C7 C8B H8B2 110.5 . .
H8A2 C8B H8B2 8.5 . .
H8A3 C8B H8B2 91.0 . .
H8B1 C8B H8B2 109.5 . .
C7 C8B H8B3 107.5 . .
H8A2 C8B H8B3 102.4 . .
H8A3 C8B H8B3 134.3 . .
H8B1 C8B H8B3 109.5 . .
H8B2 C8B H8B3 109.5 . .
N1B Cr1B O1B 115.5(4) . .
N1B Cr1B N2B 106.64(16) . .
O1B Cr1B N2B 104.65(14) . .
N1B Cr1B N2B 106.64(16) . 8_575
O1B Cr1B N2B 104.65(14) . 8_575
N2B Cr1B N2B 119.3(3) . 8_575
C1 O1B Cr1B 111.73(16) . .
C1 O1B C2 44.78(13) . .
Cr1B O1B C2 156.50(16) . .
C22X N2B C21X 141.5 . .
C22X N2B Cr1B 106.36(9) . .
C21X N2B Cr1B 112.15(8) . .
C21Y C21X N2B 123.8 . .
C21Y C21X C21Z 101.2 . .
N2B C21X C21Z 113.1 . .
C21Y C21X H21A 46.6 . .
N2B C21X H21A 122.0 . .
C21Z C21X H21A 124.8 . .
C21Y C21X H21X 105.8 . .
N2B C21X H21X 105.8 . .
C21Z C21X H21X 105.8 . .
H21A C21X H21X 61.4 . .
C21X C21Y H21A 84.9 . .
C21X C21Y H21B 145.6 . .
H21A C21Y H21B 102.0 . .
C21X C21Y H21C 126.9 . .
H21A C21Y H21C 89.9 . .
H21B C21Y H21C 87.2 . .
C21X C21Y H21G 109.5 . .
H21A C21Y H21G 124.4 . .
H21B C21Y H21G 94.4 . .
H21C C21Y H21G 37.9 . .
C21X C21Y H21H 109.5 . .
H21A C21Y H21H 25.0 . .
H21B C21Y H21H 84.0 . .
H21C C21Y H21H 71.7 . .
H21G C21Y H21H 109.5 . .
C21X C21Y H21I 109.5 . .
H21A C21Y H21I 115.5 . .
H21B C21Y H21I 37.1 . .
H21C C21Y H21I 120.2 . .
H21G C21Y H21I 109.5 . .
H21H C21Y H21I 109.5 . .
C21X C21Z H21D 100.9 . .
C21X C21Z H21E 132.5 . .
H21D C21Z H21E 121.1 . .
C21X C21Z H21F 64.8 . .
H21D C21Z H21F 84.9 . .
H21E C21Z H21F 134.4 . .
C21X C21Z H21J 109.5 . .
H21D C21Z H21J 71.8 . .
H21E C21Z H21J 104.2 . .
H21F C21Z H21J 44.9 . .
C21X C21Z H21K 109.5 . .
H21D C21Z H21K 44.7 . .
H21E C21Z H21K 89.0 . .
H21F C21Z H21K 128.7 . .
H21J C21Z H21K 109.5 . .
C21X C21Z H21L 109.5 . .
H21D C21Z H21L 146.4 . .
H21E C21Z H21L 25.4 . .
H21F C21Z H21L 120.6 . .
H21J C21Z H21L 109.5 . .
H21K C21Z H21L 109.5 . .
N2B C22X C22Z 102.5 . .
N2B C22X C22Y 116.8 . .
C22Z C22X C22Y 96.5 . .
N2B C22X H22F 137.5 . .
C22Z C22X H22F 111.3 . .
C22Y C22X H22F 36.4 . .
N2B C22X H22X 113.1 . .
C22Z C22X H22X 113.1 . .
C22Y C22X H22X 113.1 . .
H22F C22X H22X 76.8 . .
C22X C22Y H22D 85.5 . .
C22X C22Y H22E 107.3 . .
H22D C22Y H22E 145.7 . .
C22X C22Y H22F 53.0 . .
H22D C22Y H22F 96.0 . .
H22E C22Y H22F 117.2 . .
C22X C22Y H22G 109.5 . .
H22D C22Y H22G 147.1 . .
H22E C22Y H22G 59.1 . .
H22F C22Y H22G 72.9 . .
C22X C22Y H22H 109.5 . .
H22D C22Y H22H 37.9 . .
H22E C22Y H22H 143.1 . .
H22F C22Y H22H 87.5 . .
H22G C22Y H22H 109.5 . .
C22X C22Y H22I 109.5 . .
H22D C22Y H22I 91.6 . .
H22E C22Y H22I 54.3 . .
H22F C22Y H22I 160.0 . .
H22G C22Y H22I 109.5 . .
H22H C22Y H22I 109.5 . .
C22X C22Z H22A 77.6 . .
C22X C22Z H22B 142.2 . .
H22A C22Z H22B 99.1 . .
C22X C22Z H22C 117.7 . .
H22A C22Z H22C 88.7 . .
H22B C22Z H22C 99.7 . .
C22X C22Z H22J 109.5 . .
H22A C22Z H22J 164.1 . .
H22B C22Z H22J 83.9 . .
H22C C22Z H22J 75.4 . .
C22X C22Z H22K 109.5 . .
H22A C22Z H22K 54.7 . .
H22B C22Z H22K 98.0 . .
H22C C22Z H22K 34.4 . .
H22J C22Z H22K 109.5 . .
C22X C22Z H22L 109.5 . .
H22A C22Z H22L 80.2 . .
H22B C22Z H22L 34.6 . .
H22C C22Z H22L 127.7 . .
H22J C22Z H22L 109.5 . .
H22K C22Z H22L 109.5 . .

loop_
_geom_bond_atom_site_label_1
_geom_bond_atom_site_label_2
_geom_bond_distance
_geom_bond_site_symmetry_2
Cr1 N1 1.535(2) .
Cr1 N2 1.8012(17) 8_575
Cr1 N2 1.8012(17) .
Cr1 O1 1.825(2) .
O1 C1 1.360(3) .
N2 C21 1.467(3) .
N2 C22 1.504(3) .
C22 C222 1.510(4) .
C22 C221 1.538(4) .
C22 H22 1.0000 .
C22 H22J 1.4101 .
C221 H22A 0.9800 .
C221 H22B 0.9800 .
C221 H22C 0.9800 .
C221 H22J 1.1353 .
C221 H22K 0.7263 .
C221 H22L 1.0419 .
C222 H22D 0.9800 .
C222 H22E 0.9800 .
C222 H22F 0.9800 .
C222 H22G 1.2649 .
C222 H22H 1.1631 .
C222 H22I 1.2124 .
C21 C212 1.506(4) .
C21 C211 1.558(4) .
C21 H21 1.0000 .
C21 H21G 1.4291 .
C211 H21A 0.9800 .
C211 H21B 0.9800 .
C211 H21C 0.9800 .
C211 H21G 0.8716 .
C211 H21H 0.8337 .
C211 H21I 1.0999 .
C212 H21D 0.9800 .
C212 H21E 0.9800 .
C212 H21F 0.9800 .
C212 H21J 0.9786 .
C212 H21K 0.9733 .
C212 H21L 1.3855 .
C1 C6 1.363(4) .
C1 C2 1.377(4) .
C1 O1B 1.679(3) .
C2 C3 1.411(4) .
C2 O1B 1.898(3) .
C2 H2 0.9500 .
C3 C4 1.382(4) .
C3 H3 0.9500 .
C4 C5 1.383(4) .
C4 C7 1.530(4) .
C5 C6 1.371(4) .
C5 H5 0.9500 .
C6 H6 0.9500 .
C7 C8B 1.429(8) .
C7 C8B 1.429(8) 8_575
C7 C8A 1.534(7) .
C7 C8A 1.534(7) 8_575
C7 C9A 1.535(6) .
C7 C9A 1.535(6) 8_575
C8A C8A 1.982(18) 8_575
C8A H8A1 0.9800 .
C8A H8A2 0.9801 .
C8A H8A3 0.9800 .
C8A H8B1 1.1747 .
C8A H8B2 0.8896 .
C9A C9A 1.18(2) 8_575
C9A H9AA 0.9601 .
C9A H9AB 0.9599 .
C9A H9AC 0.9802 .
C8B H8A2 0.9634 .
C8B H8A3 1.2266 .
C8B H8B1 0.9800 .
C8B H8B2 0.9800 .
C8B H8B3 0.9800 .
Cr1B N1B 1.532(3) .
Cr1B O1B 1.819(7) .
Cr1B N2B 2.101(3) .
Cr1B N2B 2.101(3) 8_575
N2B C22X 1.1767 .
N2B C21X 1.5867 .
C21X C21Y 1.0273 .
C21X C21Z 1.8346 .
C21X H21A 1.3674 .
C21X H21X 1.0000 .
C21Y H21A 0.9982 .
C21Y H21B 1.0598 .
C21Y H21C 1.2522 .
C21Y H21G 0.9800 .
C21Y H21H 0.9800 .
C21Y H21I 0.9800 .
C21Z H21D 1.2258 .
C21Z H21E 0.5750 .
C21Z H21F 1.1445 .
C21Z H21J 0.9800 .
C21Z H21K 0.9800 .
C21Z H21L 0.9800 .
C22X C22Z 1.5376 .
C22X C22Y 1.9624 .
C22X H22F 1.5675 .
C22X H22X 1.0000 .
C22Y H22D 0.9835 .
C22Y H22E 0.6886 .
C22Y H22F 1.1635 .
C22Y H22G 0.9800 .
C22Y H22H 0.9800 .
C22Y H22I 0.9800 .
C22Z H22A 1.1491 .
C22Z H22B 0.9463 .
C22Z H22C 1.1412 .
C22Z H22J 0.9800 .
C22Z H22K 0.9800 .
C22Z H22L 0.9800 .

loop_
_geom_torsion_atom_site_label_1
_geom_torsion_atom_site_label_2
_geom_torsion_atom_site_label_3
_geom_torsion_atom_site_label_4
_geom_torsion
_geom_torsion_site_symmetry_1
_geom_torsion_site_symmetry_4
N1 Cr1 O1 C1 0.000(2) . .
N2 Cr1 O1 C1 -116.18(6) 8_575 .
N2 Cr1 O1 C1 116.17(6) . .
N1 Cr1 N2 C21 175.40(17) . .
N2 Cr1 N2 C21 -68.3(2) 8_575 .
O1 Cr1 N2 C21 53.23(17) . .
N1 Cr1 N2 C22 -5.2(2) . .
N2 Cr1 N2 C22 111.10(19) 8_575 .
O1 Cr1 N2 C22 -127.4(2) . .
C21 N2 C22 C222 116.3(2) . .
Cr1 N2 C22 C222 -63.1(3) . .
C21 N2 C22 C221 -119.3(3) . .
Cr1 N2 C22 C221 61.3(3) . .
C22 N2 C21 C212 -60.7(3) . .
Cr1 N2 C21 C212 118.8(2) . .
C22 N2 C21 C211 68.1(3) . .
Cr1 N2 C21 C211 -112.4(2) . .
Cr1 O1 C1 C6 180.000(2) . .
Cr1 O1 C1 C2 0.000(3) . .
Cr1 O1 C1 O1B 0.0 . .
O1 C1 C2 C3 180.000(2) . .
C6 C1 C2 C3 0.000(2) . .
O1B C1 C2 C3 180.000(2) . .
O1 C1 C2 O1B 0.000(1) . .
C6 C1 C2 O1B 180.000(2) . .
C1 C2 C3 C4 0.000(3) . .
O1B C2 C3 C4 0.00(13) . .
C2 C3 C4 C5 0.000(2) . .
C2 C3 C4 C7 180.000(2) . .
C3 C4 C5 C6 0.000(2) . .
C7 C4 C5 C6 180.000(2) . .
O1 C1 C6 C5 180.000(2) . .
C2 C1 C6 C5 0.000(3) . .
O1B C1 C6 C5 180.000(6) . .
C4 C5 C6 C1 0.000(3) . .
C3 C4 C7 C8B 100.2(6) . .
C5 C4 C7 C8B -79.8(6) . .
C3 C4 C7 C8B -100.2(6) . 8_575
C5 C4 C7 C8B 79.8(6) . 8_575
C3 C4 C7 C8A 136.9(4) . .
C5 C4 C7 C8A -43.1(4) . .
C3 C4 C7 C8A -136.9(4) . 8_575
C5 C4 C7 C8A 43.1(4) . 8_575
C3 C4 C7 C9A -24.2(4) . .
C5 C4 C7 C9A 155.8(4) . .
C3 C4 C7 C9A 24.2(4) . 8_575
C5 C4 C7 C9A -155.8(4) . 8_575
C8B C7 C8A C8A -151.1(10) . 8_575
C8B C7 C8A C8A -16.9(7) 8_575 8_575
C4 C7 C8A C8A 107.1(4) . 8_575
C9A C7 C8A C8A -99.2(8) . 8_575
C9A C7 C8A C8A -135.8(5) 8_575 8_575
C8B C7 C9A C9A -26.3(5) . 8_575
C8B C7 C9A C9A -153.9(5) 8_575 8_575
C4 C7 C9A C9A 98.8(2) . 8_575
C8A C7 C9A C9A -54.7(7) . 8_575
C8A C7 C9A C9A -144.8(5) 8_575 8_575
O1 C1 O1B Cr1B 0.000(2) . .
C6 C1 O1B Cr1B 0.000(5) . .
C2 C1 O1B Cr1B 180.000(2) . .
O1 C1 O1B C2 180.000(2) . .
C6 C1 O1B C2 180.000(5) . .
N1B Cr1B O1B C1 0.000(3) . .
N2B Cr1B O1B C1 -116.90(13) . .
N2B Cr1B O1B C1 116.90(13) 8_575 .
N1B Cr1B O1B C2 0.000(3) . .
N2B Cr1B O1B C2 -116.90(13) . .
N2B Cr1B O1B C2 116.90(13) 8_575 .
C3 C2 O1B C1 0.00(12) . .
C1 C2 O1B Cr1B 0.000(4) . .
C3 C2 O1B Cr1B 0.00(12) . .
N1B Cr1B N2B C22X -179.4(3) . .
O1B Cr1B N2B C22X -56.57(18) . .
N2B Cr1B N2B C22X 59.9(3) 8_575 .
N1B Cr1B N2B C21X 0.2(4) . .
O1B Cr1B N2B C21X 123.08(10) . .
N2B Cr1B N2B C21X -120.42(17) 8_575 .
C22X N2B C21X C21Y 127.1 . .
Cr1B N2B C21X C21Y -52.39(19) . .
C22X N2B C21X C21Z -110.3 . .
Cr1B N2B C21X C21Z 70.21(19) . .
C21X N2B C22X C22Z -48.4 . .
Cr1B N2B C22X C22Z 131.07(18) . .
C21X N2B C22X C22Y 55.6 . .
Cr1B N2B C22X C22Y -124.95(18) . .
